data_7250580
loop_
_publ_author_name
'Bora, Surjya Kumar'
'Saikia, Anil K.'

_publ_section_title
;
 Selective synthesis of gem-dihalopiperidines and
 4-halo-1,2,3,6-tetrahydropyridines from halogen substituted homoallylic
 benzenesulfonamides and aldehydes
;
_journal_issue 27
_journal_name_full 'RSC Advances'
_journal_page_first 21257
_journal_page_last 21268
_journal_paper_doi 10.1039/D5RA03630E
_journal_volume 15
_journal_year 2025
_chemical_formula_moiety 'C18 H18 Br N O2 S'
_chemical_formula_sum 'C18 H18 Br N O2 S'
_chemical_formula_weight 392.30
_space_group_crystal_system monoclinic
_space_group_IT_number 14
_space_group_name_Hall '-P 2ybc'
_space_group_name_H-M_alt 'P 1 21/c 1'
_atom_sites_solution_hydrogens geom
_audit_creation_method SHELXL-2019/1
_audit_update_record
;
2025-03-05 deposited with the CCDC.	2025-06-19 downloaded from the CCDC.
;
_cell_angle_alpha 90
_cell_angle_beta 106.635(5)
_cell_angle_gamma 90
_cell_formula_units_Z 4
_cell_length_a 11.378(2)
_cell_length_b 8.0513(15)
_cell_length_c 19.674(4)
_cell_measurement_reflns_used 9562
_cell_measurement_temperature 295(2)
_cell_measurement_theta_max 22.32
_cell_measurement_theta_min 2.42
_cell_volume 1726.9(6)
_computing_structure_refinement 'SHELXL-2019/1 (Sheldrick, 2019)'
_diffrn_ambient_temperature 295(2)
_diffrn_measured_fraction_theta_full 1.000
_diffrn_measured_fraction_theta_max 0.998
_diffrn_measurement_device_type 'Bruker APEX-II CCD'
_diffrn_measurement_method '\w scans'
_diffrn_radiation_type MoK\a
_diffrn_radiation_wavelength 0.71073
_diffrn_reflns_av_R_equivalents 0.0644
_diffrn_reflns_av_unetI/netI 0.0365
_diffrn_reflns_Laue_measured_fraction_full 1.000
_diffrn_reflns_Laue_measured_fraction_max 0.998
_diffrn_reflns_limit_h_max 14
_diffrn_reflns_limit_h_min -14
_diffrn_reflns_limit_k_max 10
_diffrn_reflns_limit_k_min -10
_diffrn_reflns_limit_l_max 25
_diffrn_reflns_limit_l_min -25
_diffrn_reflns_number 39994
_diffrn_reflns_point_group_measured_fraction_full 1.000
_diffrn_reflns_point_group_measured_fraction_max 0.998
_diffrn_reflns_theta_full 25.242
_diffrn_reflns_theta_max 27.491
_diffrn_reflns_theta_min 1.868
_exptl_absorpt_coefficient_mu 2.510
_exptl_absorpt_correction_type multi-scan
_exptl_absorpt_process_details SADABS
_exptl_crystal_colour colorless
_exptl_crystal_density_diffrn 1.509
_exptl_crystal_description block
_exptl_crystal_F_000 800
_exptl_crystal_size_max 0.14
_exptl_crystal_size_mid 0.12
_exptl_crystal_size_min 0.08
_exptl_transmission_factor_max 0.7456
_exptl_transmission_factor_min 0.3992
_refine_diff_density_max 0.675
_refine_diff_density_min -0.811
_refine_diff_density_rms 0.069
_refine_ls_extinction_method none
_refine_ls_goodness_of_fit_ref 1.023
_refine_ls_hydrogen_treatment constr
_refine_ls_matrix_type full
_refine_ls_number_parameters 209
_refine_ls_number_reflns 3955
_refine_ls_number_restraints 0
_refine_ls_restrained_S_all 1.023
_refine_ls_R_factor_all 0.0863
_refine_ls_R_factor_gt 0.0493
_refine_ls_shift/su_max 0.000
_refine_ls_shift/su_mean 0.000
_refine_ls_structure_factor_coef Fsqd
_refine_ls_weighting_details 'w=1/[\s^2^(Fo^2^)+(0.0529P)^2^+1.7176P] where P=(Fo^2^+2Fc^2^)/3'
_refine_ls_weighting_scheme calc
_refine_ls_wR_factor_gt 0.1183
_refine_ls_wR_factor_ref 0.1373
_reflns_Friedel_coverage 0.000
_reflns_number_gt 2546
_reflns_number_total 3955
_reflns_threshold_expression 'I > 2\s(I)'
_cod_data_source_file d5ra03630e3.cif
_cod_data_source_block SKB_OL_0ma_a
_cod_original_cell_volume 1726.9(5)
_cod_original_sg_symbol_H-M 'P 21/c'
_cod_database_code 7250580
_shelx_shelxl_version_number 2019/1
_shelx_space_group_comment
;
The symmetry employed for this shelxl refinement is uniquely defined
by the following loop, which should always be used as a source of
symmetry information in preference to the above space-group names.
They are only intended as comments.
;
_shelx_estimated_absorpt_t_min 0.720
_shelx_estimated_absorpt_t_max 0.824

loop_
_space_group_symop_operation_xyz
'x, y, z'
'-x, y+1/2, -z+1/2'
'-x, -y, -z'
'x, -y-1/2, z-1/2'

loop_
_atom_site_label
_atom_site_type_symbol
_atom_site_fract_x
_atom_site_fract_y
_atom_site_fract_z
_atom_site_U_iso_or_equiv
_atom_site_adp_type
_atom_site_occupancy
_atom_site_site_symmetry_order
_atom_site_calc_flag
_atom_site_refinement_flags_posn
_atom_site_refinement_flags_adp
_atom_site_refinement_flags_occupancy
_atom_site_disorder_assembly
_atom_site_disorder_group
Br1 Br 0.04240(4) 0.17139(7) 0.71402(3) 0.0872(2) Uani 1 1 d . . . . .
S1 S 0.35649(9) 0.68646(11) 0.65350(5) 0.0544(2) Uani 1 1 d . . . . .
O1 O 0.4740(2) 0.6372(3) 0.64869(15) 0.0684(7) Uani 1 1 d . . . . .
O2 O 0.3045(3) 0.8423(3) 0.62449(15) 0.0733(8) Uani 1 1 d . . . . .
N1 N 0.2611(2) 0.5443(3) 0.61353(16) 0.0553(7) Uani 1 1 d . . . . .
C1 C 0.2533(3) 0.2968(4) 0.5413(2) 0.0542(8) Uani 1 1 d . . . . .
C2 C 0.3103(4) 0.3499(5) 0.4916(2) 0.0710(11) Uani 1 1 d . . . . .
H2 H 0.372818 0.428224 0.504494 0.085 Uiso 1 1 calc R U . . .
C3 C 0.2755(5) 0.2883(6) 0.4232(3) 0.0827(13) Uani 1 1 d . . . . .
H3 H 0.316011 0.323381 0.390858 0.099 Uiso 1 1 calc R U . . .
C4 C 0.1817(5) 0.1756(6) 0.4028(3) 0.0792(13) Uani 1 1 d . . . . .
H4 H 0.157671 0.135062 0.356623 0.095 Uiso 1 1 calc R U . . .
C5 C 0.1242(4) 0.1236(6) 0.4508(2) 0.0777(12) Uani 1 1 d . . . . .
H5 H 0.060073 0.047747 0.437150 0.093 Uiso 1 1 calc R U . . .
C6 C 0.1603(4) 0.1830(5) 0.5200(2) 0.0666(10) Uani 1 1 d . . . . .
H6 H 0.120765 0.144987 0.552317 0.080 Uiso 1 1 calc R U . . .
C7 C 0.2970(3) 0.3674(4) 0.61625(19) 0.0515(8) Uani 1 1 d . . . . .
H7 H 0.386844 0.362919 0.631193 0.062 Uiso 1 1 calc R U . . .
C8 C 0.1284(3) 0.5740(5) 0.5991(2) 0.0694(11) Uani 1 1 d . . . . .
H8A H 0.089927 0.566904 0.548366 0.083 Uiso 1 1 calc R U . . .
H8B H 0.115790 0.685704 0.614092 0.083 Uiso 1 1 calc R U . . .
C9 C 0.0680(3) 0.4546(5) 0.6356(2) 0.0658(10) Uani 1 1 d . . . . .
H9 H -0.012322 0.474654 0.635880 0.079 Uiso 1 1 calc R U . . .
C10 C 0.1245(3) 0.3211(5) 0.6675(2) 0.0591(9) Uani 1 1 d . . . . .
C11 C 0.2522(3) 0.2727(4) 0.67142(19) 0.0556(9) Uani 1 1 d . . . . .
H11A H 0.255503 0.154234 0.663126 0.067 Uiso 1 1 calc R U . . .
H11B H 0.305584 0.296423 0.718476 0.067 Uiso 1 1 calc R U . . .
C12 C 0.3621(3) 0.6873(4) 0.74358(18) 0.0489(8) Uani 1 1 d . . . . .
C13 C 0.4414(3) 0.5831(4) 0.79107(18) 0.0541(9) Uani 1 1 d . . . . .
H13 H 0.493328 0.512924 0.775498 0.065 Uiso 1 1 calc R U . . .
C14 C 0.4438(4) 0.5829(5) 0.86134(19) 0.0610(9) Uani 1 1 d . . . . .
H14 H 0.498126 0.512995 0.892915 0.073 Uiso 1 1 calc R U . . .
C15 C 0.3671(4) 0.6841(5) 0.8860(2) 0.0595(9) Uani 1 1 d . . . . .
C16 C 0.2890(4) 0.7882(5) 0.8379(2) 0.0693(11) Uani 1 1 d . . . . .
H16 H 0.237410 0.858562 0.853598 0.083 Uiso 1 1 calc R U . . .
C17 C 0.2853(4) 0.7909(5) 0.7672(2) 0.0648(10) Uani 1 1 d . . . . .
H17 H 0.231599 0.861774 0.735778 0.078 Uiso 1 1 calc R U . . .
C18 C 0.3687(5) 0.6819(6) 0.9627(2) 0.0866(14) Uani 1 1 d . . . . .
H18A H 0.371791 0.569129 0.978958 0.130 Uiso 1 1 calc R U . . .
H18B H 0.295784 0.734385 0.967659 0.130 Uiso 1 1 calc R U . . .
H18C H 0.439487 0.740909 0.990558 0.130 Uiso 1 1 calc R U . . .

loop_
_atom_site_aniso_label
_atom_site_aniso_U_11
_atom_site_aniso_U_22
_atom_site_aniso_U_33
_atom_site_aniso_U_23
_atom_site_aniso_U_13
_atom_site_aniso_U_12
Br1 0.0872(3) 0.1032(4) 0.0829(4) -0.0052(3) 0.0430(3) -0.0179(3)
S1 0.0646(5) 0.0448(5) 0.0549(5) 0.0030(4) 0.0190(4) -0.0084(4)
O1 0.0633(15) 0.0752(18) 0.0755(17) -0.0036(14) 0.0336(13) -0.0144(13)
O2 0.109(2) 0.0408(14) 0.0665(17) 0.0126(12) 0.0185(15) -0.0033(13)
N1 0.0529(16) 0.0398(15) 0.0670(18) -0.0023(14) 0.0073(14) 0.0027(12)
C1 0.0546(19) 0.0441(19) 0.066(2) 0.0020(17) 0.0217(17) 0.0085(15)
C2 0.084(3) 0.056(2) 0.081(3) 0.002(2) 0.036(2) -0.005(2)
C3 0.119(4) 0.064(3) 0.081(3) 0.011(2) 0.053(3) 0.009(3)
C4 0.102(3) 0.070(3) 0.065(3) -0.003(2) 0.024(2) 0.017(3)
C5 0.082(3) 0.071(3) 0.077(3) -0.018(2) 0.017(2) -0.006(2)
C6 0.068(2) 0.063(2) 0.072(3) -0.010(2) 0.026(2) -0.0074(19)
C7 0.0460(17) 0.0427(18) 0.064(2) 0.0001(16) 0.0136(15) 0.0050(14)
C8 0.061(2) 0.051(2) 0.086(3) -0.005(2) 0.003(2) 0.0122(18)
C9 0.0484(19) 0.067(3) 0.080(3) -0.019(2) 0.0152(18) 0.0046(19)
C10 0.059(2) 0.062(2) 0.057(2) -0.0156(19) 0.0179(17) -0.0039(18)
C11 0.056(2) 0.048(2) 0.060(2) -0.0007(17) 0.0124(16) 0.0007(16)
C12 0.0513(18) 0.0402(17) 0.054(2) 0.0019(15) 0.0133(15) -0.0047(15)
C13 0.054(2) 0.048(2) 0.060(2) -0.0020(16) 0.0161(16) 0.0073(15)
C14 0.071(2) 0.056(2) 0.052(2) 0.0024(18) 0.0114(18) 0.0030(18)
C15 0.066(2) 0.056(2) 0.059(2) -0.0062(18) 0.0215(18) -0.0144(19)
C16 0.071(2) 0.066(3) 0.077(3) -0.013(2) 0.031(2) 0.006(2)
C17 0.067(2) 0.057(2) 0.069(3) 0.0026(19) 0.0175(19) 0.0149(18)
C18 0.112(4) 0.093(3) 0.060(3) -0.016(2) 0.031(2) -0.021(3)

loop_
_atom_type_symbol
_atom_type_description
_atom_type_scat_dispersion_real
_atom_type_scat_dispersion_imag
_atom_type_scat_source
C C 0.0033 0.0016 'International Tables Vol C Tables 4.2.6.8 and 6.1.1.4'
H H 0.0000 0.0000 'International Tables Vol C Tables 4.2.6.8 and 6.1.1.4'
Br Br -0.2901 2.4595 'International Tables Vol C Tables 4.2.6.8 and 6.1.1.4'
N N 0.0061 0.0033 'International Tables Vol C Tables 4.2.6.8 and 6.1.1.4'
O O 0.0106 0.0060 'International Tables Vol C Tables 4.2.6.8 and 6.1.1.4'
S S 0.1246 0.1234 'International Tables Vol C Tables 4.2.6.8 and 6.1.1.4'

loop_
_geom_angle_atom_site_label_1
_geom_angle_atom_site_label_2
_geom_angle_atom_site_label_3
_geom_angle
_geom_angle_site_symmetry_1
_geom_angle_site_symmetry_3
_geom_angle_publ_flag
O1 S1 O2 120.36(18) . . ?
O1 S1 N1 106.41(16) . . ?
O2 S1 N1 106.43(16) . . ?
O1 S1 C12 107.73(16) . . ?
O2 S1 C12 106.88(17) . . ?
N1 S1 C12 108.61(16) . . ?
C8 N1 C7 114.9(3) . . ?
C8 N1 S1 119.1(2) . . ?
C7 N1 S1 121.6(2) . . ?
C6 C1 C2 117.8(4) . . ?
C6 C1 C7 123.7(3) . . ?
C2 C1 C7 118.5(3) . . ?
C3 C2 C1 121.0(4) . . ?
C3 C2 H2 119.5 . . ?
C1 C2 H2 119.5 . . ?
C4 C3 C2 120.3(4) . . ?
C4 C3 H3 119.8 . . ?
C2 C3 H3 119.8 . . ?
C5 C4 C3 119.4(4) . . ?
C5 C4 H4 120.3 . . ?
C3 C4 H4 120.3 . . ?
C4 C5 C6 120.5(4) . . ?
C4 C5 H5 119.7 . . ?
C6 C5 H5 119.7 . . ?
C1 C6 C5 121.0(4) . . ?
C1 C6 H6 119.5 . . ?
C5 C6 H6 119.5 . . ?
N1 C7 C1 108.3(3) . . ?
N1 C7 C11 111.2(3) . . ?
C1 C7 C11 114.7(3) . . ?
N1 C7 H7 107.5 . . ?
C1 C7 H7 107.5 . . ?
C11 C7 H7 107.5 . . ?
N1 C8 C9 113.2(3) . . ?
N1 C8 H8A 108.9 . . ?
C9 C8 H8A 108.9 . . ?
N1 C8 H8B 108.9 . . ?
C9 C8 H8B 108.9 . . ?
H8A C8 H8B 107.8 . . ?
C10 C9 C8 122.1(3) . . ?
C10 C9 H9 119.0 . . ?
C8 C9 H9 119.0 . . ?
C9 C10 C11 125.1(4) . . ?
C9 C10 Br1 120.4(3) . . ?
C11 C10 Br1 114.5(3) . . ?
C10 C11 C7 110.7(3) . . ?
C10 C11 H11A 109.5 . . ?
C7 C11 H11A 109.5 . . ?
C10 C11 H11B 109.5 . . ?
C7 C11 H11B 109.5 . . ?
H11A C11 H11B 108.1 . . ?
C13 C12 C17 119.5(3) . . ?
C13 C12 S1 120.6(3) . . ?
C17 C12 S1 119.9(3) . . ?
C14 C13 C12 120.1(3) . . ?
C14 C13 H13 120.0 . . ?
C12 C13 H13 120.0 . . ?
C13 C14 C15 121.4(4) . . ?
C13 C14 H14 119.3 . . ?
C15 C14 H14 119.3 . . ?
C14 C15 C16 117.8(4) . . ?
C14 C15 C18 121.2(4) . . ?
C16 C15 C18 121.0(4) . . ?
C17 C16 C15 121.9(4) . . ?
C17 C16 H16 119.0 . . ?
C15 C16 H16 119.0 . . ?
C16 C17 C12 119.3(4) . . ?
C16 C17 H17 120.3 . . ?
C12 C17 H17 120.3 . . ?
C15 C18 H18A 109.5 . . ?
C15 C18 H18B 109.5 . . ?
H18A C18 H18B 109.5 . . ?
C15 C18 H18C 109.5 . . ?
H18A C18 H18C 109.5 . . ?
H18B C18 H18C 109.5 . . ?

loop_
_geom_bond_atom_site_label_1
_geom_bond_atom_site_label_2
_geom_bond_distance
_geom_bond_site_symmetry_2
_geom_bond_publ_flag
Br1 C10 1.911(4) . ?
S1 O1 1.424(3) . ?
S1 O2 1.434(3) . ?
S1 N1 1.618(3) . ?
S1 C12 1.755(4) . ?
N1 C8 1.474(5) . ?
N1 C7 1.478(4) . ?
C1 C6 1.372(5) . ?
C1 C2 1.386(6) . ?
C1 C7 1.525(5) . ?
C2 C3 1.381(6) . ?
C2 H2 0.9300 . ?
C3 C4 1.371(7) . ?
C3 H3 0.9300 . ?
C4 C5 1.359(6) . ?
C4 H4 0.9300 . ?
C5 C6 1.389(6) . ?
C5 H5 0.9300 . ?
C6 H6 0.9300 . ?
C7 C11 1.529(5) . ?
C7 H7 0.9800 . ?
C8 C9 1.481(6) . ?
C8 H8A 0.9700 . ?
C8 H8B 0.9700 . ?
C9 C10 1.316(5) . ?
C9 H9 0.9300 . ?
C10 C11 1.485(5) . ?
C11 H11A 0.9700 . ?
C11 H11B 0.9700 . ?
C12 C13 1.382(5) . ?
C12 C17 1.382(5) . ?
C13 C14 1.375(5) . ?
C13 H13 0.9300 . ?
C14 C15 1.379(5) . ?
C14 H14 0.9300 . ?
C15 C16 1.380(6) . ?
C15 C18 1.505(6) . ?
C16 C17 1.379(6) . ?
C16 H16 0.9300 . ?
C17 H17 0.9300 . ?
C18 H18A 0.9600 . ?
C18 H18B 0.9600 . ?
C18 H18C 0.9600 . ?

loop_
_geom_torsion_atom_site_label_1
_geom_torsion_atom_site_label_2
_geom_torsion_atom_site_label_3
_geom_torsion_atom_site_label_4
_geom_torsion
_geom_torsion_site_symmetry_1
_geom_torsion_site_symmetry_2
_geom_torsion_site_symmetry_3
_geom_torsion_site_symmetry_4
_geom_torsion_publ_flag
O1 S1 N1 C8 -169.8(3) . . . . ?
O2 S1 N1 C8 -40.3(3) . . . . ?
C12 S1 N1 C8 74.5(3) . . . . ?
O1 S1 N1 C7 35.0(3) . . . . ?
O2 S1 N1 C7 164.5(3) . . . . ?
C12 S1 N1 C7 -80.7(3) . . . . ?
C6 C1 C2 C3 -0.9(6) . . . . ?
C7 C1 C2 C3 179.1(4) . . . . ?
C1 C2 C3 C4 1.5(7) . . . . ?
C2 C3 C4 C5 -0.8(7) . . . . ?
C3 C4 C5 C6 -0.4(7) . . . . ?
C2 C1 C6 C5 -0.3(6) . . . . ?
C7 C1 C6 C5 179.7(4) . . . . ?
C4 C5 C6 C1 0.9(7) . . . . ?
C8 N1 C7 C1 70.3(4) . . . . ?
S1 N1 C7 C1 -133.5(3) . . . . ?
C8 N1 C7 C11 -56.6(4) . . . . ?
S1 N1 C7 C11 99.6(3) . . . . ?
C6 C1 C7 N1 -110.5(4) . . . . ?
C2 C1 C7 N1 69.4(4) . . . . ?
C6 C1 C7 C11 14.3(5) . . . . ?
C2 C1 C7 C11 -165.7(3) . . . . ?
C7 N1 C8 C9 39.2(5) . . . . ?
S1 N1 C8 C9 -117.6(3) . . . . ?
N1 C8 C9 C10 -10.5(5) . . . . ?
C8 C9 C10 C11 0.0(6) . . . . ?
C8 C9 C10 Br1 179.8(3) . . . . ?
C9 C10 C11 C7 -16.6(5) . . . . ?
Br1 C10 C11 C7 163.5(2) . . . . ?
N1 C7 C11 C10 43.0(4) . . . . ?
C1 C7 C11 C10 -80.3(4) . . . . ?
O1 S1 C12 C13 -28.1(3) . . . . ?
O2 S1 C12 C13 -158.8(3) . . . . ?
N1 S1 C12 C13 86.8(3) . . . . ?
O1 S1 C12 C17 153.0(3) . . . . ?
O2 S1 C12 C17 22.3(3) . . . . ?
N1 S1 C12 C17 -92.1(3) . . . . ?
C17 C12 C13 C14 -0.1(5) . . . . ?
S1 C12 C13 C14 -179.0(3) . . . . ?
C12 C13 C14 C15 0.7(6) . . . . ?
C13 C14 C15 C16 -1.1(6) . . . . ?
C13 C14 C15 C18 179.2(4) . . . . ?
C14 C15 C16 C17 0.9(6) . . . . ?
C18 C15 C16 C17 -179.4(4) . . . . ?
C15 C16 C17 C12 -0.3(6) . . . . ?
C13 C12 C17 C16 -0.1(6) . . . . ?
S1 C12 C17 C16 178.8(3) . . . . ?
